data_4313472
loop_
_publ_author_name
'Olivier Clot'
'Yumi Akahori'
'Carolyn Moorlag'
'Daniel B. Leznoff'
'Michael O. Wolf'
'Raymond J. Batchelor'
'Brian O. Patrick'
'Mikita Ishii'

_publ_contact_author
;
 D. Leznoff
 Dept. of Chemistry, Simon Fraser University
 8888 University Way
 Burnaby, B.C.
 Canada
 V5A 1S6
;
_publ_contact_author_email dleznoff@sfu.ca
_publ_contact_author_fax 604-291-3765
_publ_contact_author_phone 604-291-4887
_publ_section_title
;
 Model Complexes for Metallated Polythiophenes: Gold(I) and Palladium(II)
 Complexes of Bis(diphenylphosphino)oligothiophenes
;
_journal_name_full 'Inorganic Chemistry'
_journal_page_first 2704
_journal_page_last 2713
_journal_paper_doi 10.1021/ic0258328
_journal_volume 42
_journal_year 2003
_chemical_formula_sum 'C52 H52 Cl2 P2 Pd S4'
_chemical_formula_weight 1044.42
_chemical_name_systematic
; 
 ? 
;
_space_group_IT_number 2
_symmetry_cell_setting triclinic
_symmetry_space_group_name_Hall '-P 1'
_symmetry_space_group_name_H-M 'P -1'
_atom_sites_solution_hydrogens geom
_atom_sites_solution_primary direct
_atom_sites_solution_secondary difmap
_audit_creation_method SHELXL-97
_cell_angle_alpha 73.154(8)
_cell_angle_beta 76.805(9)
_cell_angle_gamma 73.740(9)
_cell_formula_units_Z 2
_cell_length_a 13.6973(8)
_cell_length_b 13.7726(9)
_cell_length_c 14.2939(8)
_cell_measurement_reflns_used 11846
_cell_measurement_temperature 173(2)
_cell_measurement_theta_max 27.87
_cell_measurement_theta_min 2.05
_cell_volume 2445.6(3)
_computing_structure_refinement 'SHELXL-97 (Sheldrick, 1997)'
_computing_structure_solution 'SHELXS-97 (Sheldrick, 1990)'
_diffrn_ambient_temperature 173(2)
_diffrn_detector_area_resol_mean 11.76
_diffrn_measured_fraction_theta_full 0.858
_diffrn_measured_fraction_theta_max 0.858
_diffrn_measurement_device_type 'Rigaku/ADSC CCD'
_diffrn_measurement_method 'area detector'
_diffrn_radiation_monochromator graphite
_diffrn_radiation_source 'fine-focus sealed tube'
_diffrn_radiation_type MoK\a
_diffrn_radiation_wavelength 0.71069
_diffrn_reflns_av_R_equivalents 0.0000
_diffrn_reflns_av_sigmaI/netI 0.0993
_diffrn_reflns_limit_h_max 17
_diffrn_reflns_limit_h_min -17
_diffrn_reflns_limit_k_max 17
_diffrn_reflns_limit_k_min -15
_diffrn_reflns_limit_l_max 18
_diffrn_reflns_limit_l_min -18
_diffrn_reflns_number 9992
_diffrn_reflns_theta_full 27.87
_diffrn_reflns_theta_max 27.87
_diffrn_reflns_theta_min 2.05
_exptl_absorpt_coefficient_mu 0.760
_exptl_absorpt_correction_T_max 1.0000
_exptl_absorpt_correction_T_min 0.7967
_exptl_absorpt_correction_type multi-scan
_exptl_crystal_colour orange
_exptl_crystal_density_diffrn 1.418
_exptl_crystal_density_method 'not measured'
_exptl_crystal_description chip
_exptl_crystal_F_000 1076
_exptl_crystal_size_max 0.10
_exptl_crystal_size_mid 0.10
_exptl_crystal_size_min 0.10
_refine_diff_density_max 0.546
_refine_diff_density_min -0.515
_refine_diff_density_rms 0.091
_refine_ls_extinction_method none
_refine_ls_goodness_of_fit_ref 0.930
_refine_ls_hydrogen_treatment calc
_refine_ls_matrix_type full
_refine_ls_number_parameters 568
_refine_ls_number_reflns 9992
_refine_ls_number_restraints 7
_refine_ls_restrained_S_all 0.930
_refine_ls_R_factor_all 0.0726
_refine_ls_R_factor_gt 0.0410
_refine_ls_shift/su_max 0.004
_refine_ls_shift/su_mean 0.000
_refine_ls_structure_factor_coef Fsqd
_refine_ls_weighting_details 'w=1/[\s^2^(Fo^2^)+(0.0194P)^2^+0.0000P] where P=(Fo^2^+2Fc^2^)/3'
_refine_ls_weighting_scheme calc
_refine_ls_wR_factor_gt 0.0815
_refine_ls_wR_factor_ref 0.0893
_reflns_number_gt 6948
_reflns_number_total 9992
_reflns_threshold_expression >2sigma(I)
_cod_data_source_file ic0258328si20030203_055733_1.cif
_cod_data_source_block mw018
_cod_depositor_comments
;
The following automatic conversions were performed:

'_refine_ls_weighting_scheme' value 'calc
w=1/[\s^2^(Fo^2^)+(0.0194P)^2^+0.0000P] where P=(Fo^2^+2Fc^2^)/3' was
changed to 'calc'. New tag '_refine_ls_weighting_details' was
created. The value of the new tag was set to
'w=1/[\s^2^(Fo^2^)+(0.0194P)^2^+0.0000P] where P=(Fo^2^+2Fc^2^)/3'.

Automatic conversion script
Id: cif_fix_values 3143 2015-03-26 13:38:13Z robertas 
;
_cod_database_code 4313472

loop_
_symmetry_equiv_pos_as_xyz
'x, y, z'
'-x, -y, -z'

loop_
_atom_site_label
_atom_site_type_symbol
_atom_site_fract_x
_atom_site_fract_y
_atom_site_fract_z
_atom_site_U_iso_or_equiv
_atom_site_adp_type
_atom_site_occupancy
_atom_site_calc_flag
_atom_site_refinement_flags
_atom_site_disorder_assembly
_atom_site_disorder_group
Pd1 Pd 0.37354(2) 0.13063(2) 0.854005(18) 0.01424(7) Uani 1 d . A 1
Cl1 Cl 0.49905(8) 0.22790(8) 0.78267(7) 0.0317(2) Uani 1 d . A 1
Cl2 Cl 0.35948(7) 0.16667(8) 1.00699(6) 0.0245(2) Uani 1 d . A 1
S1 S 0.41627(8) -0.35777(8) 0.59414(7) 0.0314(2) Uani 1 d . A 1
S2 S 0.26406(6) -0.16320(7) 0.71545(6) 0.01652(19) Uani 1 d . A 1
S3 S 0.09231(7) 0.07963(7) 0.66019(6) 0.01785(19) Uani 1 d . A 1
S4 S -0.18583(7) 0.17301(8) 0.71035(7) 0.0260(2) Uani 1 d . A 1
P1 P 0.41240(7) 0.07774(7) 0.71237(6) 0.01375(19) Uani 1 d . A 1
P2 P 0.23216(6) 0.06475(7) 0.90917(6) 0.01283(19) Uani 1 d . A 1
C1 C 0.4830(3) -0.4816(3) 0.6377(3) 0.0356(10) Uani 1 d . A 1
H1 H 0.4911 -0.5377 0.6084 0.043 Uiso 1 calc R A 1
C2 C 0.5230(3) -0.4908(3) 0.7188(3) 0.0311(10) Uani 1 d . A 1
H2 H 0.5630 -0.5543 0.7522 0.037 Uiso 1 calc R A 1
C3 C 0.4992(3) -0.3960(3) 0.7490(3) 0.0233(9) Uani 1 d . A 1
C4 C 0.4416(3) -0.3165(3) 0.6878(2) 0.0189(8) Uani 1 d . A 1
C5 C 0.3961(3) -0.2091(3) 0.6977(2) 0.0169(8) Uani 1 d . A 1
C6 C 0.4442(3) -0.1349(3) 0.6992(2) 0.0170(8) Uani 1 d . A 1
H6 H 0.5169 -0.1461 0.6919 0.020 Uiso 1 calc R A 1
C7 C 0.3753(2) -0.0394(3) 0.7128(2) 0.0141(7) Uani 1 d . A 1
C8 C 0.2741(2) -0.0434(3) 0.7225(2) 0.0123(7) Uani 1 d . A 1
C9 C 0.1820(2) 0.0371(3) 0.7389(2) 0.0141(7) Uani 1 d . A 1
C10 C 0.1534(3) 0.0886(3) 0.8141(2) 0.0144(7) Uani 1 d . A 1
C11 C 0.0567(2) 0.1607(3) 0.8070(2) 0.0163(7) Uani 1 d . A 1
H11 H 0.0250 0.2025 0.8531 0.020 Uiso 1 calc R A 1
C12 C 0.0134(3) 0.1651(3) 0.7293(2) 0.0171(7) Uani 1 d . A 1
C13 C -0.0851(3) 0.2294(3) 0.7005(2) 0.0164(7) Uani 1 d . A 1
C14 C -0.1118(3) 0.3351(3) 0.6659(3) 0.0214(8) Uani 1 d . A 1
C15 C -0.2156(3) 0.3693(3) 0.6478(3) 0.0283(9) Uani 1 d . A 1
H15 H -0.2478 0.4404 0.6241 0.034 Uiso 1 calc R A 1
C16 C -0.2638(3) 0.2904(3) 0.6675(3) 0.0285(9) Uani 1 d . A 1
H16 H -0.3327 0.2996 0.6586 0.034 Uiso 1 calc R A 1
C17 C 0.5255(3) -0.3892(3) 0.8435(3) 0.0289(9) Uani 1 d . A 1
H17A H 0.4991 -0.4428 0.8987 0.035 Uiso 1 calc R A 1
H17B H 0.4883 -0.3203 0.8563 0.035 Uiso 1 calc R A 1
C18 C 0.6395(3) -0.4034(3) 0.8455(3) 0.0315(10) Uani 1 d . A 1
H18A H 0.6624 -0.3399 0.8046 0.038 Uiso 1 calc R A 1
H18B H 0.6801 -0.4626 0.8165 0.038 Uiso 1 calc R A 1
C19 C 0.6593(3) -0.4244(3) 0.9515(3) 0.0324(10) Uani 1 d . A 1
H19A H 0.6192 -0.3640 0.9789 0.039 Uiso 1 calc R A 1
H19B H 0.6328 -0.4860 0.9921 0.039 Uiso 1 calc R A 1
C20 C 0.7697(3) -0.4430(4) 0.9623(3) 0.0410(11) Uani 1 d . A 1
H20A H 0.8099 -0.5045 0.9369 0.049 Uiso 1 calc R A 1
H20B H 0.7971 -0.3821 0.9208 0.049 Uiso 1 calc R A 1
C21 C 0.7857(6) -0.4606(7) 1.0666(4) 0.0414(19) Uani 0.808(9) d PD A 1
H21A H 0.8600 -0.4690 1.0664 0.050 Uiso 0.808(9) calc PR A 1
H21B H 0.7481 -0.3974 1.0905 0.050 Uiso 0.808(9) calc PR A 1
C22 C 0.7525(4) -0.5511(5) 1.1371(4) 0.046(2) Uani 0.808(9) d PD A 1
H22A H 0.7644 -0.5551 1.2033 0.069 Uiso 0.808(9) calc PR A 1
H22B H 0.7920 -0.6148 1.1166 0.069 Uiso 0.808(9) calc PR A 1
H22C H 0.6790 -0.5438 1.1386 0.069 Uiso 0.808(9) calc PR A 1
C23 C -0.0400(3) 0.4060(3) 0.6477(3) 0.0290(9) Uani 1 d . A 1
H23A H -0.0541 0.4633 0.5884 0.035 Uiso 1 calc R A 1
H23B H 0.0319 0.3663 0.6340 0.035 Uiso 1 calc R A 1
C24 C -0.0510(3) 0.4522(3) 0.7346(3) 0.0379(11) Uani 1 d . A 1
H24A H -0.0445 0.3951 0.7953 0.045 Uiso 1 calc R A 1
H24B H -0.1207 0.4980 0.7437 0.045 Uiso 1 calc R A 1
C25 C 0.0301(4) 0.5156(4) 0.7209(4) 0.0550(14) Uani 1 d D A 1
H25A H 0.0985 0.4758 0.6958 0.066 Uiso 1 calc R A 1
H25B H 0.0337 0.5248 0.7861 0.066 Uiso 1 calc R A 1
C26 C 0.0057(5) 0.6249(5) 0.6480(4) 0.047(2) Uani 0.830(12) d PD A 1
H26A H -0.0116 0.6167 0.5875 0.056 Uiso 0.830(12) calc PR A 1
H26B H -0.0554 0.6695 0.6793 0.056 Uiso 0.830(12) calc PR A 1
C27 C 0.0960(5) 0.6798(5) 0.6182(4) 0.046(2) Uani 0.830(12) d P A 1
H27A H 0.1231 0.6761 0.6780 0.055 Uiso 0.830(12) calc PR A 1
H27B H 0.1524 0.6443 0.5739 0.055 Uiso 0.830(12) calc PR A 1
C28 C 0.0601(5) 0.7893(5) 0.5672(4) 0.080(2) Uani 1 d D A 1
H28A H 0.1176 0.8240 0.5475 0.119 Uiso 1 calc R A 1
H28B H 0.0054 0.8245 0.6118 0.119 Uiso 1 calc R A 1
H28C H 0.0331 0.7925 0.5082 0.119 Uiso 1 calc R A 1
C29 C 0.5509(3) 0.0412(3) 0.6779(2) 0.0165(7) Uani 1 d . A 1
C30 C 0.6025(3) 0.0787(3) 0.5838(2) 0.0220(8) Uani 1 d . A 1
H30 H 0.5652 0.1264 0.5342 0.026 Uiso 1 calc R A 1
C31 C 0.7089(3) 0.0459(3) 0.5633(3) 0.0303(10) Uani 1 d . A 1
H31 H 0.7443 0.0714 0.4993 0.036 Uiso 1 calc R A 1
C32 C 0.7636(3) -0.0228(3) 0.6340(3) 0.0322(10) Uani 1 d . A 1
H32 H 0.8364 -0.0449 0.6188 0.039 Uiso 1 calc R A 1
C33 C 0.7130(3) -0.0601(3) 0.7276(3) 0.0303(9) Uani 1 d . A 1
H33 H 0.7511 -0.1080 0.7765 0.036 Uiso 1 calc R A 1
C34 C 0.6074(3) -0.0281(3) 0.7503(3) 0.0251(9) Uani 1 d . A 1
H34 H 0.5730 -0.0531 0.8149 0.030 Uiso 1 calc R A 1
C35 C 0.3590(3) 0.1756(3) 0.6099(2) 0.0169(8) Uani 1 d . A 1
C36 C 0.3284(3) 0.2798(3) 0.6137(3) 0.0310(10) Uani 1 d . A 1
H36 H 0.3362 0.2992 0.6697 0.037 Uiso 1 calc R A 1
C37 C 0.2873(4) 0.3545(3) 0.5374(3) 0.0427(12) Uani 1 d . A 1
H37 H 0.2676 0.4255 0.5403 0.051 Uiso 1 calc R A 1
C38 C 0.2742(3) 0.3268(3) 0.4556(3) 0.0359(11) Uani 1 d . A 1
H38 H 0.2449 0.3787 0.4031 0.043 Uiso 1 calc R A 1
C39 C 0.3037(3) 0.2242(3) 0.4510(3) 0.0290(9) Uani 1 d . A 1
H39 H 0.2947 0.2050 0.3954 0.035 Uiso 1 calc R A 1
C40 C 0.3467(3) 0.1486(3) 0.5279(2) 0.0223(8) Uani 1 d . A 1
H40 H 0.3679 0.0778 0.5243 0.027 Uiso 1 calc R A 1
C41 C 0.2552(3) -0.0740(3) 0.9631(2) 0.0160(7) Uani 1 d . A 1
C42 C 0.1796(3) -0.1291(3) 0.9749(2) 0.0198(8) Uani 1 d . A 1
H42 H 0.1160 -0.0940 0.9521 0.024 Uiso 1 calc R A 1
C43 C 0.1978(3) -0.2344(3) 1.0197(3) 0.0273(9) Uani 1 d . A 1
H43 H 0.1468 -0.2720 1.0273 0.033 Uiso 1 calc R A 1
C44 C 0.2904(3) -0.2850(3) 1.0533(3) 0.0296(10) Uani 1 d . A 1
H44 H 0.3025 -0.3573 1.0846 0.036 Uiso 1 calc R A 1
C45 C 0.3655(3) -0.2311(3) 1.0418(3) 0.0267(9) Uani 1 d . A 1
H45 H 0.4292 -0.2665 1.0644 0.032 Uiso 1 calc R A 1
C46 C 0.3477(3) -0.1252(3) 0.9972(2) 0.0210(8) Uani 1 d . A 1
H46 H 0.3988 -0.0879 0.9901 0.025 Uiso 1 calc R A 1
C47 C 0.1420(3) 0.1280(3) 1.0010(2) 0.0170(8) Uani 1 d . A 1
C48 C 0.1048(3) 0.0718(3) 1.0924(2) 0.0224(8) Uani 1 d . A 1
H48 H 0.1260 -0.0021 1.1091 0.027 Uiso 1 calc R A 1
C49 C 0.0365(3) 0.1231(4) 1.1602(3) 0.0339(10) Uani 1 d . A 1
H49 H 0.0119 0.0839 1.2235 0.041 Uiso 1 calc R A 1
C50 C 0.0043(3) 0.2290(4) 1.1368(3) 0.0362(11) Uani 1 d . A 1
H50 H -0.0431 0.2633 1.1834 0.043 Uiso 1 calc R A 1
C51 C 0.0409(3) 0.2867(3) 1.0448(3) 0.0320(10) Uani 1 d . A 1
H51 H 0.0183 0.3605 1.0282 0.038 Uiso 1 calc R A 1
C52 C 0.1103(3) 0.2364(3) 0.9775(3) 0.0229(8) Uani 1 d . A 1
H52 H 0.1365 0.2758 0.9150 0.027 Uiso 1 calc R A 1
C21B C 0.791(3) -0.504(3) 1.080(2) 0.050(12) Uiso 0.192(9) d PD A 2
C22B C 0.7231(14) -0.4520(16) 1.1557(13) 0.023(6) Uiso 0.192(9) d PD A 2
C26B C 0.074(3) 0.598(2) 0.635(2) 0.082(15) Uiso 0.170(12) d PD A 2
C27B C -0.004(2) 0.7052(19) 0.621(3) 0.090(16) Uiso 0.170(12) d PD A 2

loop_
_atom_site_aniso_label
_atom_site_aniso_U_11
_atom_site_aniso_U_22
_atom_site_aniso_U_33
_atom_site_aniso_U_23
_atom_site_aniso_U_13
_atom_site_aniso_U_12
Pd1 0.01601(14) 0.01415(15) 0.01401(13) -0.00326(10) -0.00248(10) -0.00581(11)
Cl1 0.0371(6) 0.0392(6) 0.0299(5) -0.0121(4) 0.0029(4) -0.0289(5)
Cl2 0.0256(5) 0.0336(6) 0.0189(4) -0.0114(4) -0.0058(4) -0.0069(4)
S1 0.0396(6) 0.0222(6) 0.0353(6) -0.0144(4) -0.0118(5) 0.0005(5)
S2 0.0149(4) 0.0135(5) 0.0229(4) -0.0074(3) -0.0031(4) -0.0027(4)
S3 0.0155(4) 0.0202(5) 0.0187(4) -0.0070(4) -0.0075(3) 0.0007(4)
S4 0.0210(5) 0.0201(5) 0.0379(5) -0.0026(4) -0.0115(4) -0.0052(4)
P1 0.0155(4) 0.0132(5) 0.0126(4) -0.0025(3) -0.0009(3) -0.0051(4)
P2 0.0122(4) 0.0131(5) 0.0131(4) -0.0029(3) -0.0026(3) -0.0025(4)
C1 0.041(3) 0.019(2) 0.051(3) -0.0205(19) -0.007(2) -0.0002(19)
C2 0.033(2) 0.013(2) 0.042(2) -0.0096(17) -0.0029(19) 0.0032(17)
C3 0.0196(19) 0.015(2) 0.030(2) -0.0052(16) 0.0024(16) -0.0004(16)
C4 0.0194(19) 0.0150(19) 0.0200(18) -0.0049(14) 0.0001(15) -0.0021(15)
C5 0.0173(18) 0.0124(18) 0.0175(17) -0.0038(14) -0.0007(14) 0.0009(14)
C6 0.0162(18) 0.0131(19) 0.0191(17) -0.0039(14) -0.0028(14) 0.0008(15)
C7 0.0125(17) 0.0149(18) 0.0124(16) -0.0026(13) -0.0003(13) -0.0010(14)
C8 0.0163(17) 0.0099(17) 0.0130(16) -0.0023(13) -0.0057(13) -0.0042(14)
C9 0.0134(17) 0.0131(18) 0.0162(16) -0.0035(13) -0.0030(13) -0.0030(14)
C10 0.0166(18) 0.0126(18) 0.0130(16) -0.0012(13) -0.0025(13) -0.0037(14)
C11 0.0135(17) 0.0154(19) 0.0178(17) -0.0045(14) -0.0028(14) 0.0008(14)
C12 0.0148(17) 0.0127(18) 0.0214(17) -0.0041(14) -0.0044(14) 0.0018(14)
C13 0.0152(18) 0.0150(19) 0.0190(17) -0.0043(14) -0.0063(14) -0.0002(15)
C14 0.0138(18) 0.021(2) 0.0276(19) -0.0062(16) -0.0057(15) 0.0014(15)
C15 0.019(2) 0.021(2) 0.035(2) 0.0002(17) -0.0065(17) 0.0063(16)
C16 0.019(2) 0.033(2) 0.029(2) -0.0045(18) -0.0076(16) -0.0003(18)
C17 0.026(2) 0.029(2) 0.026(2) -0.0080(17) -0.0063(17) 0.0053(18)
C18 0.031(2) 0.022(2) 0.038(2) -0.0023(18) -0.0074(18) -0.0051(18)
C19 0.033(2) 0.031(3) 0.037(2) -0.0133(19) -0.0053(19) -0.009(2)
C20 0.039(3) 0.044(3) 0.043(3) -0.007(2) -0.009(2) -0.016(2)
C21 0.050(4) 0.043(5) 0.035(4) 0.002(3) -0.018(3) -0.018(4)
C22 0.037(3) 0.054(4) 0.041(3) 0.007(3) -0.017(3) -0.013(3)
C23 0.025(2) 0.022(2) 0.037(2) -0.0023(17) -0.0016(18) -0.0084(17)
C24 0.045(3) 0.033(3) 0.037(2) -0.001(2) -0.009(2) -0.015(2)
C25 0.054(3) 0.060(4) 0.064(3) -0.023(3) -0.017(3) -0.019(3)
C26 0.056(4) 0.059(5) 0.040(3) -0.014(3) -0.002(3) -0.040(4)
C27 0.055(4) 0.058(5) 0.035(3) -0.026(3) 0.009(3) -0.027(3)
C28 0.111(5) 0.090(5) 0.047(3) -0.001(3) -0.013(3) -0.052(4)
C29 0.0188(18) 0.0166(19) 0.0181(17) -0.0073(14) -0.0025(14) -0.0075(15)
C30 0.023(2) 0.029(2) 0.0162(17) -0.0065(15) 0.0008(15) -0.0124(17)
C31 0.024(2) 0.047(3) 0.022(2) -0.0145(18) 0.0104(17) -0.017(2)
C32 0.0147(19) 0.047(3) 0.043(2) -0.027(2) -0.0015(18) -0.0066(19)
C33 0.024(2) 0.033(3) 0.038(2) -0.0108(19) -0.0122(18) -0.0060(18)
C34 0.024(2) 0.030(2) 0.0209(19) -0.0045(16) -0.0042(16) -0.0070(18)
C35 0.0192(18) 0.0132(18) 0.0161(17) -0.0001(13) 0.0000(14) -0.0058(15)
C36 0.051(3) 0.017(2) 0.025(2) -0.0050(16) -0.0117(19) -0.0034(19)
C37 0.068(3) 0.016(2) 0.038(2) -0.0018(18) -0.017(2) 0.002(2)
C38 0.049(3) 0.026(2) 0.028(2) 0.0056(18) -0.017(2) -0.005(2)
C39 0.037(2) 0.030(2) 0.023(2) -0.0059(17) -0.0125(17) -0.0063(19)
C40 0.028(2) 0.016(2) 0.0211(18) -0.0058(15) -0.0056(16) -0.0010(16)
C41 0.0190(18) 0.0161(19) 0.0120(16) -0.0018(13) -0.0030(14) -0.0041(15)
C42 0.0165(18) 0.023(2) 0.0209(18) -0.0017(15) -0.0065(15) -0.0064(16)
C43 0.035(2) 0.022(2) 0.028(2) -0.0045(16) -0.0010(18) -0.0158(18)
C44 0.050(3) 0.012(2) 0.026(2) -0.0013(15) -0.0112(19) -0.0046(19)
C45 0.033(2) 0.018(2) 0.029(2) -0.0029(16) -0.0180(17) 0.0013(18)
C46 0.0210(19) 0.022(2) 0.0237(19) -0.0077(15) -0.0068(15) -0.0056(16)
C47 0.0158(18) 0.021(2) 0.0182(17) -0.0086(14) -0.0050(14) -0.0039(15)
C48 0.0201(19) 0.030(2) 0.0179(18) -0.0060(16) -0.0007(15) -0.0085(17)
C49 0.027(2) 0.049(3) 0.027(2) -0.015(2) 0.0083(18) -0.016(2)
C50 0.025(2) 0.052(3) 0.040(2) -0.035(2) 0.0103(19) -0.010(2)
C51 0.025(2) 0.029(2) 0.045(3) -0.024(2) -0.0025(19) 0.0012(18)
C52 0.024(2) 0.020(2) 0.0260(19) -0.0092(16) -0.0001(16) -0.0054(16)

loop_
_atom_type_symbol
_atom_type_description
_atom_type_scat_dispersion_real
_atom_type_scat_dispersion_imag
_atom_type_scat_source
C C 0.0033 0.0016 'International Tables Vol C Tables 4.2.6.8 and 6.1.1.4'
H H 0.0000 0.0000 'International Tables Vol C Tables 4.2.6.8 and 6.1.1.4'
P P 0.1023 0.0942 'International Tables Vol C Tables 4.2.6.8 and 6.1.1.4'
S S 0.1246 0.1234 'International Tables Vol C Tables 4.2.6.8 and 6.1.1.4'
Cl Cl 0.1484 0.1585 'International Tables Vol C Tables 4.2.6.8 and 6.1.1.4'
Pd Pd -0.9988 1.0072 'International Tables Vol C Tables 4.2.6.8 and 6.1.1.4'

loop_
_geom_angle_atom_site_label_1
_geom_angle_atom_site_label_2
_geom_angle_atom_site_label_3
_geom_angle
_geom_angle_site_symmetry_1
_geom_angle_site_symmetry_3
_geom_angle_publ_flag
P1 Pd1 P2 93.96(3) . . ?
P1 Pd1 Cl2 170.38(4) . . ?
P2 Pd1 Cl2 90.40(3) . . ?
P1 Pd1 Cl1 86.04(3) . . ?
P2 Pd1 Cl1 169.06(4) . . ?
Cl2 Pd1 Cl1 91.30(4) . . ?
C1 S1 C4 91.3(2) . . ?
C5 S2 C8 92.21(17) . . ?
C9 S3 C12 92.07(16) . . ?
C16 S4 C13 91.98(18) . . ?
C29 P1 C35 108.75(15) . . ?
C29 P1 C7 101.39(16) . . ?
C35 P1 C7 104.36(16) . . ?
C29 P1 Pd1 109.73(11) . . ?
C35 P1 Pd1 113.42(12) . . ?
C7 P1 Pd1 118.23(10) . . ?
C41 P2 C47 106.95(15) . . ?
C41 P2 C10 105.32(16) . . ?
C47 P2 C10 102.12(15) . . ?
C41 P2 Pd1 115.67(11) . . ?
C47 P2 Pd1 111.86(12) . . ?
C10 P2 Pd1 113.77(10) . . ?
C2 C1 S1 112.2(3) . . ?
C2 C1 H1 123.9 . . ?
S1 C1 H1 123.9 . . ?
C1 C2 C3 113.3(4) . . ?
C1 C2 H2 123.4 . . ?
C3 C2 H2 123.4 . . ?
C4 C3 C2 111.5(4) . . ?
C4 C3 C17 125.1(3) . . ?
C2 C3 C17 123.0(3) . . ?
C3 C4 C5 128.1(3) . . ?
C3 C4 S1 111.7(3) . . ?
C5 C4 S1 120.1(3) . . ?
C6 C5 C4 129.1(3) . . ?
C6 C5 S2 110.6(3) . . ?
C4 C5 S2 120.3(3) . . ?
C5 C6 C7 113.9(3) . . ?
C5 C6 H6 123.0 . . ?
C7 C6 H6 123.0 . . ?
C8 C7 C6 111.7(3) . . ?
C8 C7 P1 122.4(3) . . ?
C6 C7 P1 125.8(3) . . ?
C7 C8 C9 128.3(3) . . ?
C7 C8 S2 111.5(3) . . ?
C9 C8 S2 120.2(2) . . ?
C10 C9 C8 127.6(3) . . ?
C10 C9 S3 111.5(3) . . ?
C8 C9 S3 120.9(2) . . ?
C9 C10 C11 111.4(3) . . ?
C9 C10 P2 123.1(3) . . ?
C11 C10 P2 125.5(3) . . ?
C12 C11 C10 114.5(3) . . ?
C12 C11 H11 122.7 . . ?
C10 C11 H11 122.7 . . ?
C11 C12 C13 128.9(3) . . ?
C11 C12 S3 110.5(3) . . ?
C13 C12 S3 120.6(3) . . ?
C14 C13 C12 127.9(3) . . ?
C14 C13 S4 111.6(3) . . ?
C12 C13 S4 120.5(3) . . ?
C13 C14 C15 111.4(3) . . ?
C13 C14 C23 124.2(3) . . ?
C15 C14 C23 124.4(3) . . ?
C16 C15 C14 113.4(3) . . ?
C16 C15 H15 123.3 . . ?
C14 C15 H15 123.3 . . ?
C15 C16 S4 111.7(3) . . ?
C15 C16 H16 124.2 . . ?
S4 C16 H16 124.2 . . ?
C3 C17 C18 116.1(3) . . ?
C3 C17 H17A 108.3 . . ?
C18 C17 H17A 108.3 . . ?
C3 C17 H17B 108.3 . . ?
C18 C17 H17B 108.3 . . ?
H17A C17 H17B 107.4 . . ?
C17 C18 C19 111.0(3) . . ?
C17 C18 H18A 109.4 . . ?
C19 C18 H18A 109.4 . . ?
C17 C18 H18B 109.4 . . ?
C19 C18 H18B 109.4 . . ?
H18A C18 H18B 108.0 . . ?
C20 C19 C18 115.4(3) . . ?
C20 C19 H19A 108.4 . . ?
C18 C19 H19A 108.4 . . ?
C20 C19 H19B 108.4 . . ?
C18 C19 H19B 108.4 . . ?
H19A C19 H19B 107.5 . . ?
C21 C20 C19 113.8(4) . . ?
C21 C20 H20A 108.8 . . ?
C19 C20 H20A 108.8 . . ?
C21 C20 H20B 108.8 . . ?
C19 C20 H20B 108.8 . . ?
H20A C20 H20B 107.7 . . ?
C22 C21 C20 115.5(6) . . ?
C22 C21 H21A 108.4 . . ?
C20 C21 H21A 108.4 . . ?
C22 C21 H21B 108.4 . . ?
C20 C21 H21B 108.4 . . ?
H21A C21 H21B 107.5 . . ?
C21 C22 H22A 109.5 . . ?
C21 C22 H22B 109.5 . . ?
H22A C22 H22B 109.5 . . ?
C21 C22 H22C 109.5 . . ?
H22A C22 H22C 109.5 . . ?
H22B C22 H22C 109.5 . . ?
C14 C23 C24 112.6(3) . . ?
C14 C23 H23A 109.1 . . ?
C24 C23 H23A 109.1 . . ?
C14 C23 H23B 109.1 . . ?
C24 C23 H23B 109.1 . . ?
H23A C23 H23B 107.8 . . ?
C23 C24 C25 112.8(3) . . ?
C23 C24 H24A 109.0 . . ?
C25 C24 H24A 109.0 . . ?
C23 C24 H24B 109.0 . . ?
C25 C24 H24B 109.0 . . ?
H24A C24 H24B 107.8 . . ?
C24 C25 C26 112.8(4) . . ?
C24 C25 H25A 109.0 . . ?
C26 C25 H25A 109.0 . . ?
C24 C25 H25B 109.0 . . ?
C26 C25 H25B 109.0 . . ?
H25A C25 H25B 107.8 . . ?
C27 C26 C25 113.1(5) . . ?
C27 C26 H26A 109.0 . . ?
C25 C26 H26A 109.0 . . ?
C27 C26 H26B 109.0 . . ?
C25 C26 H26B 109.0 . . ?
H26A C26 H26B 107.8 . . ?
C28 C27 C26 109.5(5) . . ?
C28 C27 H27A 109.8 . . ?
C26 C27 H27A 109.8 . . ?
C28 C27 H27B 109.8 . . ?
C26 C27 H27B 109.8 . . ?
H27A C27 H27B 108.2 . . ?
C27 C28 H28A 109.5 . . ?
C27 C28 H28B 109.5 . . ?
H28A C28 H28B 109.5 . . ?
C27 C28 H28C 109.5 . . ?
H28A C28 H28C 109.5 . . ?
H28B C28 H28C 109.5 . . ?
C30 C29 C34 119.4(3) . . ?
C30 C29 P1 123.1(3) . . ?
C34 C29 P1 117.5(2) . . ?
C31 C30 C29 119.4(4) . . ?
C31 C30 H30 120.3 . . ?
C29 C30 H30 120.3 . . ?
C32 C31 C30 121.0(3) . . ?
C32 C31 H31 119.5 . . ?
C30 C31 H31 119.5 . . ?
C31 C32 C33 120.0(4) . . ?
C31 C32 H32 120.0 . . ?
C33 C32 H32 120.0 . . ?
C34 C33 C32 120.3(4) . . ?
C34 C33 H33 119.8 . . ?
C32 C33 H33 119.8 . . ?
C33 C34 C29 119.9(3) . . ?
C33 C34 H34 120.0 . . ?
C29 C34 H34 120.0 . . ?
C40 C35 C36 119.0(3) . . ?
C40 C35 P1 121.2(3) . . ?
C36 C35 P1 119.8(3) . . ?
C37 C36 C35 120.6(4) . . ?
C37 C36 H36 119.7 . . ?
C35 C36 H36 119.7 . . ?
C36 C37 C38 120.2(4) . . ?
C36 C37 H37 119.9 . . ?
C38 C37 H37 119.9 . . ?
C39 C38 C37 119.9(4) . . ?
C39 C38 H38 120.1 . . ?
C37 C38 H38 120.1 . . ?
C38 C39 C40 119.8(4) . . ?
C38 C39 H39 120.1 . . ?
C40 C39 H39 120.1 . . ?
C35 C40 C39 120.5(4) . . ?
C35 C40 H40 119.7 . . ?
C39 C40 H40 119.7 . . ?
C46 C41 C42 119.9(3) . . ?
C46 C41 P2 119.0(3) . . ?
C42 C41 P2 121.0(3) . . ?
C43 C42 C41 119.9(3) . . ?
C43 C42 H42 120.0 . . ?
C41 C42 H42 120.0 . . ?
C42 C43 C44 119.8(4) . . ?
C42 C43 H43 120.1 . . ?
C44 C43 H43 120.1 . . ?
C45 C44 C43 120.5(4) . . ?
C45 C44 H44 119.7 . . ?
C43 C44 H44 119.7 . . ?
C44 C45 C46 120.0(4) . . ?
C44 C45 H45 120.0 . . ?
C46 C45 H45 120.0 . . ?
C41 C46 C45 119.9(3) . . ?
C41 C46 H46 120.1 . . ?
C45 C46 H46 120.1 . . ?
C48 C47 C52 119.4(3) . . ?
C48 C47 P2 121.9(3) . . ?
C52 C47 P2 118.7(3) . . ?
C47 C48 C49 120.1(4) . . ?
C47 C48 H48 120.0 . . ?
C49 C48 H48 120.0 . . ?
C50 C49 C48 120.6(4) . . ?
C50 C49 H49 119.7 . . ?
C48 C49 H49 119.7 . . ?
C49 C50 C51 120.0(4) . . ?
C49 C50 H50 120.0 . . ?
C51 C50 H50 120.0 . . ?
C52 C51 C50 119.7(4) . . ?
C52 C51 H51 120.1 . . ?
C50 C51 H51 120.1 . . ?
C51 C52 C47 120.2(3) . . ?
C51 C52 H52 119.9 . . ?
C47 C52 H52 119.9 . . ?

loop_
_geom_bond_atom_site_label_1
_geom_bond_atom_site_label_2
_geom_bond_distance
_geom_bond_site_symmetry_2
_geom_bond_publ_flag
Pd1 P1 2.2490(9) . ?
Pd1 P2 2.2510(9) . ?
Pd1 Cl2 2.3342(9) . ?
Pd1 Cl1 2.3426(9) . ?
S1 C1 1.704(4) . ?
S1 C4 1.732(4) . ?
S2 C5 1.726(3) . ?
S2 C8 1.727(3) . ?
S3 C9 1.721(3) . ?
S3 C12 1.733(4) . ?
S4 C16 1.699(4) . ?
S4 C13 1.724(4) . ?
P1 C29 1.810(3) . ?
P1 C35 1.814(3) . ?
P1 C7 1.820(4) . ?
P2 C41 1.807(3) . ?
P2 C47 1.824(3) . ?
P2 C10 1.825(3) . ?
C1 C2 1.351(6) . ?
C1 H1 0.9500 . ?
C2 C3 1.423(5) . ?
C2 H2 0.9500 . ?
C3 C4 1.365(5) . ?
C3 C17 1.508(5) . ?
C4 C5 1.470(5) . ?
C5 C6 1.369(5) . ?
C6 C7 1.424(5) . ?
C6 H6 0.9500 . ?
C7 C8 1.376(4) . ?
C8 C9 1.452(4) . ?
C9 C10 1.381(5) . ?
C10 C11 1.420(4) . ?
C11 C12 1.353(5) . ?
C11 H11 0.9500 . ?
C12 C13 1.466(5) . ?
C13 C14 1.365(5) . ?
C14 C15 1.426(5) . ?
C14 C23 1.504(5) . ?
C15 C16 1.354(5) . ?
C15 H15 0.9500 . ?
C16 H16 0.9500 . ?
C17 C18 1.525(5) . ?
C17 H17A 0.9900 . ?
C17 H17B 0.9900 . ?
C18 C19 1.532(5) . ?
C18 H18A 0.9900 . ?
C18 H18B 0.9900 . ?
C19 C20 1.498(5) . ?
C19 H19A 0.9900 . ?
C19 H19B 0.9900 . ?
C20 C21 1.496(7) . ?
C20 H20A 0.9900 . ?
C20 H20B 0.9900 . ?
C21 C22 1.469(8) . ?
C21 H21A 0.9900 . ?
C21 H21B 0.9900 . ?
C22 H22A 0.9800 . ?
C22 H22B 0.9800 . ?
C22 H22C 0.9800 . ?
C23 C24 1.512(6) . ?
C23 H23A 0.9900 . ?
C23 H23B 0.9900 . ?
C24 C25 1.544(6) . ?
C24 H24A 0.9900 . ?
C24 H24B 0.9900 . ?
C25 C26 1.559(7) . ?
C25 H25A 0.9900 . ?
C25 H25B 0.9900 . ?
C26 C27 1.543(7) . ?
C26 H26A 0.9900 . ?
C26 H26B 0.9900 . ?
C27 C28 1.470(8) . ?
C27 H27A 0.9900 . ?
C27 H27B 0.9900 . ?
C28 H28A 0.9800 . ?
C28 H28B 0.9800 . ?
C28 H28C 0.9800 . ?
C29 C30 1.394(4) . ?
C29 C34 1.400(5) . ?
C30 C31 1.389(5) . ?
C30 H30 0.9500 . ?
C31 C32 1.368(6) . ?
C31 H31 0.9500 . ?
C32 C33 1.383(5) . ?
C32 H32 0.9500 . ?
C33 C34 1.380(5) . ?
C33 H33 0.9500 . ?
C34 H34 0.9500 . ?
C35 C40 1.385(5) . ?
C35 C36 1.390(5) . ?
C36 C37 1.367(5) . ?
C36 H36 0.9500 . ?
C37 C38 1.392(6) . ?
C37 H37 0.9500 . ?
C38 C39 1.373(6) . ?
C38 H38 0.9500 . ?
C39 C40 1.389(5) . ?
C39 H39 0.9500 . ?
C40 H40 0.9500 . ?
C41 C46 1.386(5) . ?
C41 C42 1.401(5) . ?
C42 C43 1.382(5) . ?
C42 H42 0.9500 . ?
C43 C44 1.384(5) . ?
C43 H43 0.9500 . ?
C44 C45 1.384(5) . ?
C44 H44 0.9500 . ?
C45 C46 1.387(5) . ?
C45 H45 0.9500 . ?
C46 H46 0.9500 . ?
C47 C48 1.377(4) . ?
C47 C52 1.393(5) . ?
C48 C49 1.387(5) . ?
C48 H48 0.9500 . ?
C49 C50 1.364(6) . ?
C49 H49 0.9500 . ?
C50 C51 1.389(5) . ?
C50 H50 0.9500 . ?
C51 C52 1.382(5) . ?
C51 H51 0.9500 . ?
C52 H52 0.9500 . ?
C21B C22B 1.473(12) . ?
C26B C27B 1.554(11) . ?

loop_
_geom_torsion_atom_site_label_1
_geom_torsion_atom_site_label_2
_geom_torsion_atom_site_label_3
_geom_torsion_atom_site_label_4
_geom_torsion
_geom_torsion_site_symmetry_1
_geom_torsion_site_symmetry_2
_geom_torsion_site_symmetry_3
_geom_torsion_site_symmetry_4
_geom_torsion_publ_flag
P2 Pd1 P1 C29 -145.30(12) . . . . ?
Cl2 Pd1 P1 C29 -28.5(3) . . . . ?
Cl1 Pd1 P1 C29 45.66(12) . . . . ?
P2 Pd1 P1 C35 92.85(12) . . . . ?
Cl2 Pd1 P1 C35 -150.4(2) . . . . ?
Cl1 Pd1 P1 C35 -76.18(12) . . . . ?
P2 Pd1 P1 C7 -29.79(13) . . . . ?
Cl2 Pd1 P1 C7 87.0(2) . . . . ?
Cl1 Pd1 P1 C7 161.17(13) . . . . ?
P1 Pd1 P2 C41 79.31(12) . . . . ?
Cl2 Pd1 P2 C41 -92.12(12) . . . . ?
Cl1 Pd1 P2 C41 169.0(2) . . . . ?
P1 Pd1 P2 C47 -157.92(12) . . . . ?
Cl2 Pd1 P2 C47 30.66(12) . . . . ?
Cl1 Pd1 P2 C47 -68.3(2) . . . . ?
P1 Pd1 P2 C10 -42.84(13) . . . . ?
Cl2 Pd1 P2 C10 145.74(13) . . . . ?
Cl1 Pd1 P2 C10 46.8(2) . . . . ?
C4 S1 C1 C2 -0.4(3) . . . . ?
S1 C1 C2 C3 0.7(5) . . . . ?
C1 C2 C3 C4 -0.6(5) . . . . ?
C1 C2 C3 C17 173.2(4) . . . . ?
C2 C3 C4 C5 175.6(3) . . . . ?
C17 C3 C4 C5 1.9(6) . . . . ?
C2 C3 C4 S1 0.3(4) . . . . ?
C17 C3 C4 S1 -173.4(3) . . . . ?
C1 S1 C4 C3 0.1(3) . . . . ?
C1 S1 C4 C5 -175.7(3) . . . . ?
C3 C4 C5 C6 60.8(5) . . . . ?
S1 C4 C5 C6 -124.3(4) . . . . ?
C3 C4 C5 S2 -116.1(4) . . . . ?
S1 C4 C5 S2 58.8(3) . . . . ?
C8 S2 C5 C6 1.1(3) . . . . ?
C8 S2 C5 C4 178.5(3) . . . . ?
C4 C5 C6 C7 -178.3(3) . . . . ?
S2 C5 C6 C7 -1.2(4) . . . . ?
C5 C6 C7 C8 0.6(4) . . . . ?
C5 C6 C7 P1 -176.7(2) . . . . ?
C29 P1 C7 C8 -171.2(3) . . . . ?
C35 P1 C7 C8 -58.2(3) . . . . ?
Pd1 P1 C7 C8 68.9(3) . . . . ?
C29 P1 C7 C6 5.9(3) . . . . ?
C35 P1 C7 C6 118.8(3) . . . . ?
Pd1 P1 C7 C6 -114.1(3) . . . . ?
C6 C7 C8 C9 178.9(3) . . . . ?
P1 C7 C8 C9 -3.6(5) . . . . ?
C6 C7 C8 S2 0.3(3) . . . . ?
P1 C7 C8 S2 177.68(17) . . . . ?
C5 S2 C8 C7 -0.8(3) . . . . ?
C5 S2 C8 C9 -179.6(3) . . . . ?
C7 C8 C9 C10 -55.2(5) . . . . ?
S2 C8 C9 C10 123.4(3) . . . . ?
C7 C8 C9 S3 124.8(3) . . . . ?
S2 C8 C9 S3 -56.6(3) . . . . ?
C12 S3 C9 C10 -1.4(3) . . . . ?
C12 S3 C9 C8 178.6(3) . . . . ?
C8 C9 C10 C11 -178.7(3) . . . . ?
S3 C9 C10 C11 1.3(4) . . . . ?
C8 C9 C10 P2 1.4(5) . . . . ?
S3 C9 C10 P2 -178.59(17) . . . . ?
C41 P2 C10 C9 -54.7(3) . . . . ?
C47 P2 C10 C9 -166.3(3) . . . . ?
Pd1 P2 C10 C9 73.0(3) . . . . ?
C41 P2 C10 C11 125.4(3) . . . . ?
C47 P2 C10 C11 13.8(3) . . . . ?
Pd1 P2 C10 C11 -106.9(3) . . . . ?
C9 C10 C11 C12 -0.5(4) . . . . ?
P2 C10 C11 C12 179.4(3) . . . . ?
C10 C11 C12 C13 179.4(3) . . . . ?
C10 C11 C12 S3 -0.5(4) . . . . ?
C9 S3 C12 C11 1.1(3) . . . . ?
C9 S3 C12 C13 -178.8(3) . . . . ?
C11 C12 C13 C14 67.9(5) . . . . ?
S3 C12 C13 C14 -112.2(4) . . . . ?
C11 C12 C13 S4 -110.9(4) . . . . ?
S3 C12 C13 S4 69.0(3) . . . . ?
C16 S4 C13 C14 0.4(3) . . . . ?
C16 S4 C13 C12 179.4(3) . . . . ?
C12 C13 C14 C15 -178.8(3) . . . . ?
S4 C13 C14 C15 0.1(4) . . . . ?
C12 C13 C14 C23 2.1(6) . . . . ?
S4 C13 C14 C23 -178.9(3) . . . . ?
C13 C14 C15 C16 -0.7(5) . . . . ?
C23 C14 C15 C16 178.4(4) . . . . ?
C14 C15 C16 S4 0.9(4) . . . . ?
C13 S4 C16 C15 -0.7(3) . . . . ?
C4 C3 C17 C18 -116.4(4) . . . . ?
C2 C3 C17 C18 70.5(5) . . . . ?
C3 C17 C18 C19 -164.7(3) . . . . ?
C17 C18 C19 C20 178.1(4) . . . . ?
C18 C19 C20 C21 178.6(5) . . . . ?
C19 C20 C21 C22 60.7(8) . . . . ?
C13 C14 C23 C24 -95.1(4) . . . . ?
C15 C14 C23 C24 86.0(5) . . . . ?
C14 C23 C24 C25 173.9(4) . . . . ?
C23 C24 C25 C26 76.2(5) . . . . ?
C24 C25 C26 C27 -168.8(4) . . . . ?
C25 C26 C27 C28 -168.2(5) . . . . ?
C35 P1 C29 C30 -4.8(4) . . . . ?
C7 P1 C29 C30 104.8(3) . . . . ?
Pd1 P1 C29 C30 -129.4(3) . . . . ?
C35 P1 C29 C34 175.3(3) . . . . ?
C7 P1 C29 C34 -75.1(3) . . . . ?
Pd1 P1 C29 C34 50.7(3) . . . . ?
C34 C29 C30 C31 0.6(6) . . . . ?
P1 C29 C30 C31 -179.3(3) . . . . ?
C29 C30 C31 C32 0.1(6) . . . . ?
C30 C31 C32 C33 -0.3(6) . . . . ?
C31 C32 C33 C34 -0.2(6) . . . . ?
C32 C33 C34 C29 0.9(6) . . . . ?
C30 C29 C34 C33 -1.1(6) . . . . ?
P1 C29 C34 C33 178.8(3) . . . . ?
C29 P1 C35 C40 77.9(3) . . . . ?
C7 P1 C35 C40 -29.7(3) . . . . ?
Pd1 P1 C35 C40 -159.7(3) . . . . ?
C29 P1 C35 C36 -102.9(3) . . . . ?
C7 P1 C35 C36 149.5(3) . . . . ?
Pd1 P1 C35 C36 19.5(3) . . . . ?
C40 C35 C36 C37 -0.3(6) . . . . ?
P1 C35 C36 C37 -179.5(3) . . . . ?
C35 C36 C37 C38 0.9(7) . . . . ?
C36 C37 C38 C39 -0.7(7) . . . . ?
C37 C38 C39 C40 -0.1(6) . . . . ?
C36 C35 C40 C39 -0.5(5) . . . . ?
P1 C35 C40 C39 178.6(3) . . . . ?
C38 C39 C40 C35 0.8(6) . . . . ?
C47 P2 C41 C46 -104.6(3) . . . . ?
C10 P2 C41 C46 147.3(3) . . . . ?
Pd1 P2 C41 C46 20.8(3) . . . . ?
C47 P2 C41 C42 72.5(3) . . . . ?
C10 P2 C41 C42 -35.6(3) . . . . ?
Pd1 P2 C41 C42 -162.2(2) . . . . ?
C46 C41 C42 C43 -0.5(5) . . . . ?
P2 C41 C42 C43 -177.6(3) . . . . ?
C41 C42 C43 C44 0.4(6) . . . . ?
C42 C43 C44 C45 -0.5(6) . . . . ?
C43 C44 C45 C46 0.8(6) . . . . ?
C42 C41 C46 C45 0.8(5) . . . . ?
P2 C41 C46 C45 177.9(3) . . . . ?
C44 C45 C46 C41 -0.9(6) . . . . ?
C41 P2 C47 C48 0.7(3) . . . . ?
C10 P2 C47 C48 111.0(3) . . . . ?
Pd1 P2 C47 C48 -126.9(3) . . . . ?
C41 P2 C47 C52 -179.5(3) . . . . ?
C10 P2 C47 C52 -69.1(3) . . . . ?
Pd1 P2 C47 C52 52.9(3) . . . . ?
C52 C47 C48 C49 0.0(6) . . . . ?
P2 C47 C48 C49 179.9(3) . . . . ?
C47 C48 C49 C50 0.9(6) . . . . ?
C48 C49 C50 C51 -0.7(7) . . . . ?
C49 C50 C51 C52 -0.3(6) . . . . ?
C50 C51 C52 C47 1.2(6) . . . . ?
C48 C47 C52 C51 -1.1(6) . . . . ?
P2 C47 C52 C51 179.1(3) . . . . ?
